data_2210186
loop_
_publ_author_name
'Zeng, Ming-Hua'
'Zhou, Yan-Ling'
'Ng, Seik Weng'

_publ_section_title
<i>catena</i>-Poly[[diaqua[(<i>Z</i>)-3-(1<i>H</i>-benzimidazol-2-yl)prop-2-enoato-\k^2^<i>N</i>,<i>O</i>]cobalt(II)]-\m-(<i>Z</i>)-3-(1<i>H</i>-benzimidazol-2-yl)prop-2-enoato-\k^2^<i>O</i>:<i>O</i>']
_journal_coeditor_code CV2086
_journal_issue 9
_journal_name_full 'Acta Crystallographica Section E'
_journal_page_first m2099
_journal_page_last m2100
_journal_paper_doi 10.1107/S1600536806030340
_journal_volume 62
_journal_year 2006
_chemical_formula_iupac '[Co (C10 H7 N2 O2)2 (H2 O)2]'
_chemical_formula_moiety 'C20 H18 Co N4 O6'
_chemical_formula_sum 'C20 H18 Co N4 O6'
_chemical_formula_weight 469.31
_chemical_name_systematic
;
catena-Poly[[diaqua[(Z)-3-(1H-benzimidazol-2-yl)prop-2-enoato-
\k^2^N,O]cobalt(II)]-\m-(Z)-3-(1H-benzimidazol-2-yl)prop-2-enoato-\k^2^O:O']
;
_space_group_IT_number 29
_symmetry_cell_setting orthorhombic
_symmetry_space_group_name_Hall 'P 2c -2ac'
_symmetry_space_group_name_H-M 'P c a 21'
_atom_sites_solution_hydrogens geom
_atom_sites_solution_primary direct
_atom_sites_solution_secondary difmap
_audit_creation_method SHELXL-97
_cell_angle_alpha 90.00
_cell_angle_beta 90.00
_cell_angle_gamma 90.00
_cell_formula_units_Z 4
_cell_length_a 8.9808(5)
_cell_length_b 12.1341(7)
_cell_length_c 17.8730(10)
_cell_measurement_reflns_used 6327
_cell_measurement_temperature 295(2)
_cell_measurement_theta_max 26.0
_cell_measurement_theta_min 2.3
_cell_volume 1947.69(19)
_computing_cell_refinement 'SAINT (Bruker, 1999)'
_computing_data_collection 'SMART (Bruker, 1999)'
_computing_data_reduction SAINT
_computing_molecular_graphics 'ORTEPII (Johnson, 1976)'
_computing_publication_material SHELXL97
_computing_structure_refinement 'SHELXL97 (Sheldrick, 1997)'
_computing_structure_solution 'SHELXS97 (Sheldrick, 1997)'
_diffrn_ambient_temperature 295(2)
_diffrn_measured_fraction_theta_full 1.00
_diffrn_measured_fraction_theta_max 1.00
_diffrn_measurement_device_type 'Bruker SMART area-detector'
_diffrn_measurement_method '\f and \w'
_diffrn_radiation_monochromator graphite
_diffrn_radiation_source 'fine-focus sealed tube'
_diffrn_radiation_type MoK\a
_diffrn_radiation_wavelength 0.71073
_diffrn_reflns_av_R_equivalents 0.032
_diffrn_reflns_av_sigmaI/netI 0.035
_diffrn_reflns_limit_h_max 11
_diffrn_reflns_limit_h_min -11
_diffrn_reflns_limit_k_max 14
_diffrn_reflns_limit_k_min -14
_diffrn_reflns_limit_l_max 22
_diffrn_reflns_limit_l_min -21
_diffrn_reflns_number 14505
_diffrn_reflns_theta_full 25.0
_diffrn_reflns_theta_max 26.0
_diffrn_reflns_theta_min 2.3
_diffrn_standards_decay_% 0
_diffrn_standards_interval_count 0
_diffrn_standards_number 0
_exptl_absorpt_coefficient_mu 0.929
_exptl_absorpt_correction_T_max 0.854
_exptl_absorpt_correction_T_min 0.800
_exptl_absorpt_correction_type multi-scan
_exptl_absorpt_process_details '(SADABS; Sheldrick, 1996)'
_exptl_crystal_colour Red
_exptl_crystal_density_diffrn 1.601
_exptl_crystal_density_method 'not measured'
_exptl_crystal_description Block
_exptl_crystal_F_000 964
_exptl_crystal_size_max 0.30
_exptl_crystal_size_mid 0.20
_exptl_crystal_size_min 0.17
_refine_diff_density_max 0.212
_refine_diff_density_min -0.242
_refine_ls_abs_structure_details 'Flack (1983), with 1835 Friedel pairs'
_refine_ls_abs_structure_Flack -0.020(10)
_refine_ls_extinction_method none
_refine_ls_goodness_of_fit_ref 1.01
_refine_ls_hydrogen_treatment mixed
_refine_ls_matrix_type full
_refine_ls_number_parameters 296
_refine_ls_number_reflns 3814
_refine_ls_number_restraints 5
_refine_ls_restrained_S_all 1.01
_refine_ls_R_factor_all 0.037
_refine_ls_R_factor_gt 0.028
_refine_ls_shift/su_max 0.001
_refine_ls_shift/su_mean 0.000
_refine_ls_structure_factor_coef Fsqd
_refine_ls_weighting_details 'calc w=1/[\s^2^(Fo^2^)+(0.0367P)^2^+0.2415P] where P=(Fo^2^+2Fc^2^)/3'
_refine_ls_weighting_scheme calc
_refine_ls_wR_factor_gt 0.064
_refine_ls_wR_factor_ref 0.068
_reflns_number_gt 3325
_reflns_number_total 3814
_reflns_threshold_expression I>2\s(I)
_cod_data_source_file cv2086.cif
_cod_data_source_block I
_cod_depositor_comments
;
The following automatic conversions were performed:
'_symmetry_cell_setting' value 'Orthorhombic' changed to 'orthorhombic'
according to '/home/saulius/struct/CIF-dictionaries/cif_core.dic'
dictionary named 'cif_core.dic' version 2.4.1 from 2010-06-29.

Automatic conversion script
Id: cif_fix_enum 1527 2010-12-29 10:47:43Z saulius 

The following automatic conversions were performed:

'_symmetry_cell_setting' value 'Orthorhombic' changed to
'orthorhombic' according to
/home/saulius/struct/CIF-dictionaries/cif_core.dic dictionary named
'cif_core.dic' version 2.4.1 from 2010-06-29.

Automatic conversion script
Id: cif_fix_values 1715 2011-07-08 13:25:40Z adriana 
;
_cod_original_cell_volume 1947.7(2)
_cod_database_code 2210186
_cod_database_fobs_code 2210186

loop_
_symmetry_equiv_pos_as_xyz
'x, y, z'
'-x, -y, z+1/2'
'x+1/2, -y, z'
'-x+1/2, y, z+1/2'

loop_
_atom_site_type_symbol
_atom_site_label
_atom_site_fract_x
_atom_site_fract_y
_atom_site_fract_z
_atom_site_U_iso_or_equiv
_atom_site_adp_type
_atom_site_calc_flag
_atom_site_refinement_flags
_atom_site_occupancy
Co Co1 0.95671(3) 0.87928(2) 0.50000(2) 0.02323(9) Uani d . 1
O O1 0.7387(2) 0.93540(10) 0.49670(10) 0.0302(4) Uani d . 1
O O2 0.4964(2) 0.95200(10) 0.51690(10) 0.0343(5) Uani d . 1
O O3 0.8970(2) 0.70990(10) 0.46800(10) 0.0307(4) Uani d . 1
O O4 0.7989(3) 0.7451(2) 0.35690(10) 0.0482(6) Uani d . 1
O O1w 1.1788(2) 0.8284(2) 0.5031(2) 0.0347(4) Uani d D 1
O O2w 0.9795(3) 0.9088(2) 0.38510(10) 0.0377(5) Uani d D 1
N N1 0.9272(3) 0.8464(2) 0.61520(10) 0.0270(5) Uani d . 1
N N2 0.8381(3) 0.7747(2) 0.72030(10) 0.0332(5) Uani d . 1
N N3 0.8891(3) 0.5399(2) 0.56130(10) 0.0307(5) Uani d . 1
N N4 0.7725(3) 0.3783(2) 0.56500(10) 0.0358(6) Uani d . 1
C C1 0.6172(3) 0.8994(2) 0.51990(10) 0.0264(6) Uani d . 1
C C2 0.6035(3) 0.7884(2) 0.5556(2) 0.0311(6) Uani d . 1
C C3 0.6834(3) 0.7461(2) 0.6104(2) 0.0309(6) Uani d . 1
C C4 0.8161(3) 0.7913(2) 0.6464(2) 0.0266(6) Uani d . 1
C C5 1.0258(3) 0.8691(2) 0.6738(2) 0.0265(6) Uani d . 1
C C6 1.1595(3) 0.9275(2) 0.6750(2) 0.0331(6) Uani d . 1
C C7 1.2345(4) 0.9341(2) 0.7428(2) 0.0400(7) Uani d . 1
C C8 1.1803(4) 0.8846(2) 0.8069(2) 0.0412(8) Uani d . 1
C C9 1.0473(4) 0.8292(3) 0.8074(2) 0.0393(7) Uani d . 1
C C10 0.9711(3) 0.8234(2) 0.7396(2) 0.0303(6) Uani d . 1
C C11 0.8198(3) 0.6836(2) 0.4120(2) 0.0326(6) Uani d . 1
C C12 0.7443(4) 0.5739(3) 0.4061(2) 0.0409(8) Uani d . 1
C C13 0.7376(4) 0.4873(3) 0.4521(2) 0.0419(8) Uani d . 1
C C14 0.8002(3) 0.4689(2) 0.5248(2) 0.0318(7) Uani d . 1
C C15 0.9195(3) 0.4966(2) 0.6305(2) 0.0298(6) Uani d . 1
C C16 1.0006(3) 0.5348(2) 0.6911(2) 0.0374(7) Uani d . 1
C C17 1.0042(4) 0.4695(3) 0.7539(2) 0.0451(9) Uani d . 1
C C18 0.9280(4) 0.3682(3) 0.7558(2) 0.0460(8) Uani d . 1
C C19 0.8498(3) 0.3305(3) 0.6966(2) 0.0426(8) Uani d . 1
C C20 0.8446(3) 0.3954(2) 0.6320(2) 0.0312(6) Uani d . 1
H H1w1 1.206(4) 0.773(2) 0.528(2) 0.050(10) Uiso d D 1
H H1w2 1.252(3) 0.870(2) 0.493(3) 0.080(10) Uiso d D 1
H H2w1 0.921(3) 0.857(2) 0.374(2) 0.040(10) Uiso d D 1
H H2w2 0.950(4) 0.969(2) 0.368(2) 0.060(10) Uiso d D 1
H H2n 0.7801 0.7402 0.7497 0.040 Uiso calc R 1
H H3n 0.9210 0.6010 0.5444 0.037 Uiso calc R 1
H H2 0.5287 0.7433 0.5366 0.037 Uiso calc R 1
H H3 0.6511 0.6784 0.6285 0.037 Uiso calc R 1
H H6 1.1970 0.9606 0.6320 0.040 Uiso calc R 1
H H7 1.3237 0.9730 0.7451 0.048 Uiso calc R 1
H H8 1.2356 0.8890 0.8508 0.049 Uiso calc R 1
H H9 1.0098 0.7971 0.8508 0.047 Uiso calc R 1
H H12 0.6918 0.5642 0.3617 0.049 Uiso calc R 1
H H13 0.6825 0.4284 0.4337 0.050 Uiso calc R 1
H H16 1.0505 0.6019 0.6894 0.045 Uiso calc R 1
H H17 1.0575 0.4925 0.7957 0.054 Uiso calc R 1
H H18 0.9317 0.3258 0.7991 0.055 Uiso calc R 1
H H19 0.8007 0.2631 0.6988 0.051 Uiso calc R 1

loop_
_atom_site_aniso_label
_atom_site_aniso_U_11
_atom_site_aniso_U_22
_atom_site_aniso_U_33
_atom_site_aniso_U_12
_atom_site_aniso_U_13
_atom_site_aniso_U_23
Co1 0.0227(2) 0.0238(2) 0.0232(2) 0.00160(10) 0.0021(2) 0.0029(2)
O1 0.0220(10) 0.0280(10) 0.0400(10) 0.0030(10) 0.0020(10) 0.0080(10)
O2 0.0240(10) 0.0290(10) 0.050(2) 0.0040(10) 0.0020(10) 0.0020(10)
O3 0.0370(10) 0.0300(10) 0.0250(10) -0.0040(10) -0.0070(10) 0.0010(10)
O4 0.066(2) 0.0460(10) 0.0320(10) -0.0050(10) -0.0190(10) 0.0070(10)
O1w 0.0270(10) 0.0300(10) 0.0470(10) -0.0010(10) 0.0000(10) 0.0080(10)
O2w 0.0460(10) 0.0380(10) 0.0290(10) 0.0030(10) 0.0020(10) 0.0080(10)
N1 0.0280(10) 0.0290(10) 0.0230(10) -0.0010(10) 0.0010(10) 0.0050(10)
N2 0.0360(10) 0.0370(10) 0.0270(10) 0.0000(10) 0.0080(10) 0.0100(10)
N3 0.0360(10) 0.0230(10) 0.0330(10) -0.0020(10) -0.0040(10) 0.0010(10)
N4 0.0350(10) 0.0280(10) 0.0440(10) -0.0040(10) -0.0010(10) -0.0010(10)
C1 0.0240(10) 0.0260(10) 0.030(2) -0.0010(10) -0.0030(10) -0.0040(10)
C2 0.0240(10) 0.0280(10) 0.041(2) -0.0030(10) 0.0030(10) 0.0000(10)
C3 0.029(2) 0.0260(10) 0.038(2) -0.0020(10) 0.0040(10) 0.0080(10)
C4 0.027(2) 0.0270(10) 0.0260(10) 0.0060(10) 0.0030(10) 0.0030(10)
C5 0.0280(10) 0.0270(10) 0.0240(10) 0.0030(10) 0.0000(10) -0.0010(10)
C6 0.039(2) 0.028(2) 0.033(2) -0.0020(10) -0.0010(10) 0.0010(10)
C7 0.042(2) 0.0300(10) 0.048(2) -0.001(2) -0.009(2) -0.006(2)
C8 0.054(2) 0.038(2) 0.031(2) 0.006(2) -0.0140(10) -0.0050(10)
C9 0.053(2) 0.044(2) 0.0220(10) 0.007(2) 0.0010(10) 0.0020(10)
C10 0.036(2) 0.026(2) 0.029(2) 0.0050(10) 0.0010(10) -0.0020(10)
C11 0.034(2) 0.036(2) 0.027(2) 0.0070(10) 0.0020(10) -0.0020(10)
C12 0.045(2) 0.047(2) 0.032(2) -0.007(2) -0.0080(10) -0.0060(10)
C13 0.049(2) 0.039(2) 0.038(2) -0.013(2) -0.004(2) -0.0080(10)
C14 0.031(2) 0.027(2) 0.038(2) -0.0010(10) 0.0000(10) -0.0050(10)
C15 0.0260(10) 0.027(2) 0.036(2) 0.0050(10) 0.0050(10) 0.0000(10)
C16 0.035(2) 0.033(2) 0.044(2) 0.0000(10) -0.0030(10) -0.0030(10)
C17 0.043(2) 0.058(3) 0.034(2) 0.008(2) -0.0070(10) 0.003(2)
C18 0.046(2) 0.050(2) 0.042(2) 0.007(2) 0.001(2) 0.014(2)
C19 0.042(2) 0.033(2) 0.054(2) 0.0030(10) 0.005(2) 0.0140(10)
C20 0.0250(10) 0.029(2) 0.039(2) 0.0030(10) 0.0030(10) 0.0000(10)

loop_
_atom_type_symbol
_atom_type_description
_atom_type_scat_dispersion_real
_atom_type_scat_dispersion_imag
_atom_type_scat_source
C C 0.0033 0.0016 'International Tables Vol C Tables 4.2.6.8 and 6.1.1.4'
H H 0.0000 0.0000 'International Tables Vol C Tables 4.2.6.8 and 6.1.1.4'
N N 0.0061 0.0033 'International Tables Vol C Tables 4.2.6.8 and 6.1.1.4'
O O 0.0106 0.0060 'International Tables Vol C Tables 4.2.6.8 and 6.1.1.4'
Co Co 0.3494 0.9721 'International Tables Vol C Tables 4.2.6.8 and 6.1.1.4'

loop_
_geom_angle_atom_site_label_1
_geom_angle_atom_site_label_2
_geom_angle_atom_site_label_3
_geom_angle_site_symmetry_1
_geom_angle_site_symmetry_3
_geom_angle
_geom_angle_publ_flag
O1 Co1 O2 . 3_575 81.00(10) yes
O1 Co1 O3 . . 94.00(10) yes
O1 Co1 O1w . . 178.00(10) yes
O1 Co1 O2w . . 90.50(10) yes
O1 Co1 N1 . . 88.30(10) yes
O2 Co1 O3 3_575 . 171.70(10) yes
O2 Co1 O1w 3_575 . 97.00(10) yes
O2 Co1 O2w 3_575 . 87.60(10) yes
O2 Co1 N1 3_575 . 93.80(10) yes
O3 Co1 O1w . . 87.90(10) yes
O3 Co1 O2w . . 85.90(10) yes
O3 Co1 N1 . . 92.70(10) yes
O1w Co1 O2w . . 89.10(10) yes
O1w Co1 N1 . . 92.20(10) yes
O2w Co1 N1 . . 178.10(10) yes
C1 O1 Co1 . . 134.6(2) no
C1 O2 Co1 . 3_475 130.3(2) no
C11 O3 Co1 . . 125.3(2) no
C4 N1 C5 . . 105.1(2) no
C4 N1 Co1 . . 126.9(2) no
C5 N1 Co1 . . 127.8(2) no
C4 N2 C10 . . 107.9(2) no
C14 N4 C20 . . 104.9(2) no
O1 C1 O2 . . 124.2(2) no
O1 C1 C2 . . 122.0(2) no
O2 C1 C2 . . 113.8(2) no
C3 C2 C1 . . 128.5(3) no
C14 N3 C15 . . 108.1(2) no
C2 C3 C4 . . 128.7(3) no
N1 C4 N2 . . 112.1(3) no
N1 C4 C3 . . 128.2(2) no
N2 C4 C3 . . 119.6(2) no
C10 C5 N1 . . 109.3(2) no
C10 C5 C6 . . 119.6(3) no
N1 C5 C6 . . 131.0(3) no
C7 C6 C5 . . 117.4(3) no
C8 C7 C6 . . 121.8(3) no
C9 C8 C7 . . 121.8(3) no
C8 C9 C10 . . 116.5(3) no
N2 C10 C5 . . 105.4(2) no
N2 C10 C9 . . 131.7(3) no
C5 C10 C9 . . 122.9(3) no
O4 C11 O3 . . 123.9(3) no
O4 C11 C12 . . 114.0(2) no
O3 C11 C12 . . 122.1(2) no
C13 C12 C11 . . 132.5(3) no
C12 C13 C14 . . 131.6(3) no
N4 C14 N3 . . 112.2(2) no
N4 C14 C13 . . 122.9(3) no
N3 C14 C13 . . 125.0(3) no
N3 C15 C16 . . 133.0(3) no
N3 C15 C20 . . 104.9(3) no
C16 C15 C20 . . 122.0(3) no
C17 C16 C15 . . 117.3(3) no
C16 C17 C18 . . 120.7(3) no
C19 C18 C17 . . 122.1(3) no
C18 C19 C20 . . 118.3(3) no
N4 C20 C19 . . 130.5(3) no
N4 C20 C15 . . 109.9(3) no
C19 C20 C15 . . 119.5(3) no
Co1 O1w H1w1 . . 122(2) no
Co1 O1w H1w2 . . 124(3) no
H1w1 O1w H1w2 . . 111(4) no
Co1 O2w H2w1 . . 93(2) no
Co1 O2w H2w2 . . 119(3) no
H2w1 O2w H2w2 . . 112(4) no
C4 N2 H2n . . 126.0 no
C10 N2 H2n . . 126.0 no
C14 N3 H3n . . 126.0 no
C15 N3 H3n . . 126.0 no
C3 C2 H2 . . 115.7 no
C1 C2 H2 . . 115.7 no
C2 C3 H3 . . 115.7 no
C4 C3 H3 . . 115.7 no
C7 C6 H6 . . 121.3 no
C5 C6 H6 . . 121.3 no
C8 C7 H7 . . 119.1 no
C6 C7 H7 . . 119.1 no
C9 C8 H8 . . 119.1 no
C7 C8 H8 . . 119.1 no
C8 C9 H9 . . 121.8 no
C10 C9 H9 . . 121.8 no
C13 C12 H12 . . 113.7 no
C11 C12 H12 . . 113.7 no
C12 C13 H13 . . 114.2 no
C14 C13 H13 . . 114.2 no
C17 C16 H16 . . 121.3 no
C15 C16 H16 . . 121.3 no
C16 C17 H17 . . 119.6 no
C18 C17 H17 . . 119.6 no
C19 C18 H18 . . 119.0 no
C17 C18 H18 . . 119.0 no
C18 C19 H19 . . 120.8 no
C20 C19 H19 . . 120.8 no

loop_
_geom_bond_atom_site_label_1
_geom_bond_atom_site_label_2
_geom_bond_site_symmetry_2
_geom_bond_distance
_geom_bond_publ_flag
Co1 O1 . 2.074(2) yes
Co1 O2 3_575 2.099(2) yes
Co1 O3 . 2.200(2) yes
Co1 O1w . 2.088(2) yes
Co1 O2w . 2.094(2) yes
Co1 N1 . 2.114(2) yes
O1 C1 . 1.246(3) no
O2 C1 . 1.260(3) no
O3 C11 . 1.259(3) no
O4 C11 . 1.250(3) no
N1 C4 . 1.324(4) no
N1 C5 . 1.399(4) no
N2 C4 . 1.351(3) no
N2 C10 . 1.377(4) no
N3 C14 . 1.343(3) no
N3 C15 . 1.371(4) no
N4 C14 . 1.337(4) no
N4 C20 . 1.376(4) no
C1 C2 . 1.495(4) no
C2 C3 . 1.319(4) no
C3 C4 . 1.461(4) no
C5 C10 . 1.389(4) no
C5 C6 . 1.394(4) no
C6 C7 . 1.389(4) no
C7 C8 . 1.382(5) no
C8 C9 . 1.371(5) no
C9 C10 . 1.394(4) no
C11 C12 . 1.497(4) no
C12 C13 . 1.336(4) no
C13 C14 . 1.433(4) no
C15 C16 . 1.386(4) no
C15 C20 . 1.401(4) no
C16 C17 . 1.374(5) no
C17 C18 . 1.407(5) no
C18 C19 . 1.349(5) no
C19 C20 . 1.399(4) no
O1w H1w1 . 0.84(3) no
O1w H1w2 . 0.85(3) no
O2w H2w1 . 0.84(3) no
O2w H2w2 . 0.84(3) no
N2 H2n . 0.85 no
N3 H3n . 0.85 no
C2 H2 . 0.93 no
C3 H3 . 0.93 no
C6 H6 . 0.93 no
C7 H7 . 0.93 no
C8 H8 . 0.93 no
C9 H9 . 0.93 no
C12 H12 . 0.93 no
C13 H13 . 0.93 no
C16 H16 . 0.93 no
C17 H17 . 0.93 no
C18 H18 . 0.93 no
C19 H19 . 0.93 no

loop_
_geom_hbond_atom_site_label_D
_geom_hbond_atom_site_label_H
_geom_hbond_atom_site_label_A
_geom_hbond_site_symmetry_A
_geom_hbond_distance_DH
_geom_hbond_distance_HA
_geom_hbond_distance_DA
_geom_hbond_angle_DHA
_geom_hbond_publ_flag
O1w H1w1 N4 3_565 0.84(3) 2.04(3) 2.868(3) 167(3) yes
O1w H1w2 O1 3_575 0.85(3) 2.37(3) 2.918(2) 123(3) yes
O2w H2w1 O4 . 0.84(3) 1.77(3) 2.613(3) 176(4) yes
N2 H2n O4 4_655 0.85 2.04 2.757(3) 141 yes
N3 H3n O3 . 0.85 1.91 2.653(3) 145 yes

loop_
_geom_torsion_atom_site_label_1
_geom_torsion_atom_site_label_2
_geom_torsion_atom_site_label_3
_geom_torsion_atom_site_label_4
_geom_torsion_site_symmetry_1
_geom_torsion
_geom_torsion_publ_flag
O1w Co1 O1 C1 . -153(3) no
O2w Co1 O1 C1 . 130.7(3) no
O2 Co1 O1 C1 3_575 -141.8(3) no
N1 Co1 O1 C1 . -47.7(3) no
O3 Co1 O1 C1 . 44.8(3) no
O1 Co1 O3 C11 . 52.2(2) no
O1w Co1 O3 C11 . -127.2(2) no
O2w Co1 O3 C11 . -38.0(2) no
O2 Co1 O3 C11 3_575 -0.2(6) no
N1 Co1 O3 C11 . 140.7(2) no
O1 Co1 N1 C4 . 49.8(2) no
O1w Co1 N1 C4 . -132.1(2) no
O2w Co1 N1 C4 . -3(3) no
O2 Co1 N1 C4 3_575 130.7(2) no
O3 Co1 N1 C4 . -44.1(2) no
O1 Co1 N1 C5 . -136.3(2) no
O1w Co1 N1 C5 . 41.7(2) no
O2w Co1 N1 C5 . 171(3) no
O2 Co1 N1 C5 3_575 -55.5(2) no
O3 Co1 N1 C5 . 129.7(2) no
Co1 O1 C1 O2 . 174.2(2) no
Co1 O1 C1 C2 . -4.6(4) no
Co1 O2 C1 O1 3_475 -16.7(4) no
Co1 O2 C1 C2 3_475 162.2(2) no
O1 C1 C2 C3 . 50.3(4) no
O2 C1 C2 C3 . -128.6(3) no
C1 C2 C3 C4 . -6.5(5) no
C5 N1 C4 N2 . -1.6(3) no
Co1 N1 C4 N2 . 173.4(2) no
C5 N1 C4 C3 . -179.1(3) no
Co1 N1 C4 C3 . -4.1(4) no
C10 N2 C4 N1 . 1.0(3) no
C10 N2 C4 C3 . 178.8(2) no
C2 C3 C4 N1 . -37.7(5) no
C2 C3 C4 N2 . 144.9(3) no
C4 N1 C5 C10 . 1.6(3) no
Co1 N1 C5 C10 . -173.4(2) no
C4 N1 C5 C6 . -177.9(3) no
Co1 N1 C5 C6 . 7.2(4) no
C10 C5 C6 C7 . 1.8(4) no
N1 C5 C6 C7 . -178.8(3) no
C5 C6 C7 C8 . 0.4(4) no
C6 C7 C8 C9 . -2.1(5) no
C7 C8 C9 C10 . 1.3(5) no
C4 N2 C10 C5 . 0.0(3) no
C4 N2 C10 C9 . -178.7(3) no
N1 C5 C10 N2 . -1.0(3) no
C6 C5 C10 N2 . 178.5(2) no
N1 C5 C10 C9 . 177.9(3) no
C6 C5 C10 C9 . -2.6(4) no
C8 C9 C10 N2 . 179.5(3) no
C8 C9 C10 C5 . 1.0(4) no
Co1 O3 C11 O4 . 19.4(4) no
Co1 O3 C11 C12 . -160.6(2) no
O4 C11 C12 C13 . -179.1(3) no
O3 C11 C12 C13 . 0.8(5) no
C11 C12 C13 C14 . 0.7(6) no
C20 N4 C14 N3 . 2.1(3) no
C20 N4 C14 C13 . -176.4(3) no
C15 N3 C14 N4 . -1.8(3) no
C15 N3 C14 C13 . 176.6(3) no
C12 C13 C14 N4 . 175.2(3) no
C12 C13 C14 N3 . -3.1(5) no
C14 N3 C15 C16 . -178.1(3) no
C14 N3 C15 C20 . 0.7(3) no
N3 C15 C16 C17 . 178.1(3) no
C20 C15 C16 C17 . -0.5(4) no
C15 C16 C17 C18 . 0.0(5) no
C16 C17 C18 C19 . 0.5(5) no
C17 C18 C19 C20 . -0.4(5) no
C14 N4 C20 C19 . 177.2(3) no
C14 N4 C20 C15 . -1.6(3) no
C18 C19 C20 N4 . -178.8(3) no
C18 C19 C20 C15 . -0.1(4) no
N3 C15 C20 N4 . 0.6(3) no
C16 C15 C20 N4 . 179.5(3) no
N3 C15 C20 C19 . -178.4(3) no
C16 C15 C20 C19 . 0.6(4) no
